data_7024929
loop_
_publ_author_name
'Johnson, Carl E.'
'Kysor, Everett A.'
'Findlater, Michael'
'Jasinski, Jerry P.'
'Metell, Andrew S.'
'Queen, Jonathan W.'
'Abernethy, Colin D.'

_publ_section_title
;
 The synthesis and characterization of
 [IMesH](+)[(eta(3)-C(5)H(5))V(N)Cl(2)](-): An anionic vanadium(v) complex
 with a terminal nitrido ligand.
;
_journal_issue 14
_journal_name_full 'Dalton transactions (Cambridge, England : 2003)'
_journal_page_first 3482
_journal_page_last 3488
_journal_paper_doi 10.1039/b922744j
_journal_volume 39
_journal_year 2010
_chemical_formula_moiety 'C26 H30 Cl2 N3 V1'
_chemical_formula_sum 'C26 H30 Cl2 N3 V'
_chemical_formula_weight 506.39
_space_group_IT_number 2
_symmetry_cell_setting triclinic
_symmetry_space_group_name_Hall '-P 1'
_symmetry_space_group_name_H-M 'P -1'
_atom_sites_solution_hydrogens geom
_atom_sites_solution_primary direct
_audit_creation_date 06-08-13
_audit_creation_method CRYSTALS_ver_12.84
_audit_update_record
;
2009-10-28 # Formatted by publCIF
;
_cell_angle_alpha 79.78(3)
_cell_angle_beta 89.34(3)
_cell_angle_gamma 72.16(3)
_cell_formula_units_Z 2
_cell_length_a 8.3520(17)
_cell_length_b 8.7980(18)
_cell_length_c 18.550(4)
_cell_measurement_reflns_used 8857
_cell_measurement_temperature 120
_cell_measurement_theta_max 30
_cell_measurement_theta_min 2
_cell_volume 1275.6(5)
_computing_cell_refinement 'SAINT (Siemens ,1995)'
_computing_data_collection 'SMART (Siemens, 1993)'
_computing_data_reduction 'SAINT (Siemens ,1995)'
_computing_molecular_graphics 'ORTEP-3 For Windows (Farrugia L.J., 1997)'
_computing_publication_material CRYSTALS
_computing_structure_refinement 'CRYSTALS (Betteridge et al., 2003)'
_computing_structure_solution 'SIR92 (Altomare et al., 1994)'
_diffrn_ambient_temperature 120
_diffrn_measured_fraction_theta_full 0.997
_diffrn_measured_fraction_theta_max 0.997
_diffrn_measurement_device_type 'Bruker SMART'
_diffrn_measurement_method '\f & \w scans'
_diffrn_radiation_monochromator graphite
_diffrn_radiation_type 'Mo K\a'
_diffrn_radiation_wavelength 0.71073
_diffrn_reflns_av_R_equivalents 0.023
_diffrn_reflns_limit_h_max 11
_diffrn_reflns_limit_h_min -11
_diffrn_reflns_limit_k_max 11
_diffrn_reflns_limit_k_min -12
_diffrn_reflns_limit_l_max 26
_diffrn_reflns_limit_l_min -26
_diffrn_reflns_number 7456
_diffrn_reflns_theta_full 30.021
_diffrn_reflns_theta_max 30.021
_diffrn_reflns_theta_min 2.234
_diffrn_standards_number 0
_exptl_absorpt_coefficient_mu 0.617
_exptl_absorpt_correction_T_max 0.8109
_exptl_absorpt_correction_T_min 0.8009
_exptl_absorpt_correction_type none
_exptl_crystal_colour 'light blue'
_exptl_crystal_density_diffrn 1.318
_exptl_crystal_description prism
_exptl_crystal_F_000 528
_exptl_crystal_size_max 0.56
_exptl_crystal_size_mid 0.36
_exptl_crystal_size_min 0.34
_refine_diff_density_max 1.06
_refine_diff_density_min -0.39
_refine_ls_extinction_coef -32(9)
_refine_ls_extinction_method 'Larson (1970), Equation 22'
_refine_ls_goodness_of_fit_ref 0.9386
_refine_ls_hydrogen_treatment refall
_refine_ls_matrix_type full
_refine_ls_number_parameters 290
_refine_ls_number_reflns 7415
_refine_ls_number_restraints 0
_refine_ls_R_factor_all 0.0404
_refine_ls_R_factor_gt 0.0351
_refine_ls_shift/su_max 3.705321
_refine_ls_structure_factor_coef Fsqd
_refine_ls_weighting_details
;
Method, part 1, Chebychev polynomial, (Watkin, 1994, Prince, 1982)
[weight] = 1.0/[A~0~*T~0~(x)+A~1~*T~1~(x) ... +A~n-1~]*T~n-1~(x)]
where A~i~ are the Chebychev coefficients listed below and x= Fcalc/Fmax
Method = Robust Weighting (Prince, 1982)
W = [weight] * [1-(deltaF/6*sigmaF)^2^]^2^
A~i~ are:
53.1 87.8 52.0 21.3 4.69
;
_refine_ls_weighting_scheme calc
_refine_ls_wR_factor_all 0.1000
_refine_ls_wR_factor_gt 0.0931
_refine_ls_wR_factor_ref 0.1000
_reflns_limit_h_max 11
_reflns_limit_h_min -11
_reflns_limit_k_max 12
_reflns_limit_k_min -12
_reflns_limit_l_max 26
_reflns_limit_l_min 0
_reflns_number_gt 6439
_reflns_number_total 7433
_reflns_threshold_expression I>2.0\s(I)
_cod_data_source_file b922744j.txt
_cod_data_source_block CRYSTALS_cif
_cod_depositor_comments
;
The following automatic conversions were performed:

'_symmetry_cell_setting' value 'Triclinic' changed to 'triclinic'
according to /home/saulius/struct/CIF-dictionaries/cif_core.dic
dictionary named 'cif_core.dic' version 2.4.2 from 2011-04-26.

Automatic conversion script
Id: cif_fix_values 1891 2012-01-12 08:04:46Z andrius 
;
_cod_original_sg_symbol_H-M 'P -1 '
_cod_original_formula_sum 'C26 H30 Cl2 N3 V1'
_cod_database_code 7024929

loop_
_symmetry_equiv_pos_as_xyz
x,y,z
-x,-y,-z

loop_
_atom_site_label
_atom_site_type_symbol
_atom_site_fract_x
_atom_site_fract_y
_atom_site_fract_z
_atom_site_U_iso_or_equiv
_atom_site_occupancy
_atom_site_adp_type
_atom_site_refinement_flags_posn
V1 V 0.16490(3) 0.79522(2) 0.695532(12) 0.0143 1.0000 Uani .
Cl1 Cl 0.22171(4) 0.52622(4) 0.67987(2) 0.0225 1.0000 Uani .
Cl2 Cl 0.32524(5) 0.73379(4) 0.806519(17) 0.0222 1.0000 Uani .
N1 N 0.49657(16) 0.21492(14) 0.85243(7) 0.0219 1.0000 Uani .
N2 N 0.63520(15) 0.27353(14) 0.75726(6) 0.0190 1.0000 Uani .
N3 N -0.02814(13) 0.84315(13) 0.72031(6) 0.0173 1.0000 Uani .
C1 C 0.51257(16) 0.33540(15) 0.80085(7) 0.0169 1.0000 Uani .
C2 C 0.6129(3) 0.07060(19) 0.84143(10) 0.0384 1.0000 Uani .
C3 C 0.7003(2) 0.10707(19) 0.78212(10) 0.0340 1.0000 Uani .
C4 C 0.37825(17) 0.23383(16) 0.91032(7) 0.0193 1.0000 Uani .
C5 C 0.42548(18) 0.27301(17) 0.97484(8) 0.0214 1.0000 Uani .
C6 C 0.30814(18) 0.29382(18) 1.02966(7) 0.0214 1.0000 Uani .
C7 C 0.15039(18) 0.27230(17) 1.02138(7) 0.0205 1.0000 Uani .
C8 C 0.11104(18) 0.22940(17) 0.95638(8) 0.0219 1.0000 Uani .
C9 C 0.22222(18) 0.21056(16) 0.89928(8) 0.0205 1.0000 Uani .
C10 C 0.5981(2) 0.2898(3) 0.98597(10) 0.0338 1.0000 Uani .
C11 C 0.0253(2) 0.2936(2) 1.08128(8) 0.0287 1.0000 Uani .
C12 C 0.1767(2) 0.1678(2) 0.82872(9) 0.0296 1.0000 Uani .
C13 C 0.68688(16) 0.36758(15) 0.69430(7) 0.0160 1.0000 Uani .
C14 C 0.75585(16) 0.48870(17) 0.70573(7) 0.0185 1.0000 Uani .
C15 C 0.79720(17) 0.58284(17) 0.64382(8) 0.0197 1.0000 Uani .
C16 C 0.77297(16) 0.55800(16) 0.57309(7) 0.0187 1.0000 Uani .
C17 C 0.70586(17) 0.43457(17) 0.56430(7) 0.0185 1.0000 Uani .
C18 C 0.66062(16) 0.33784(16) 0.62432(7) 0.0170 1.0000 Uani .
C19 C 0.7864(2) 0.5212(2) 0.78073(8) 0.0274 1.0000 Uani .
C20 C 0.8175(2) 0.6641(2) 0.50758(9) 0.0277 1.0000 Uani .
C21 C 0.5839(2) 0.20844(19) 0.61312(9) 0.0265 1.0000 Uani .
C22 C 0.3718(2) 0.9165(2) 0.64425(9) 0.0322 1.0000 Uani .
C23 C 0.2174(3) 1.0379(2) 0.65100(9) 0.0345 1.0000 Uani .
C24 C 0.0942(2) 1.02092(19) 0.60339(8) 0.0276 1.0000 Uani .
C25 C 0.1721(2) 0.88367(19) 0.57150(8) 0.0236 1.0000 Uani .
C26 C 0.34481(19) 0.8227(2) 0.59586(8) 0.0269 1.0000 Uani .
H33 H 0.4487 0.4463 0.7962 0.0204 1.0000 Uiso R
H34 H 0.8436 0.6649 0.6500 0.0255 1.0000 Uiso R
H35 H 0.6890 0.4170 0.5159 0.0235 1.0000 Uiso R
H36 H 0.0066 0.2097 0.9507 0.0264 1.0000 Uiso R
H37 H 0.1187 0.8409 0.5361 0.0302 1.0000 Uiso R
H38 H 0.7854 0.0382 0.7600 0.0356 1.0000 Uiso R
H39 H 0.6220 -0.0276 0.8702 0.0412 1.0000 Uiso R
H40 H 0.3372 0.3209 1.0745 0.0264 1.0000 Uiso R
H41 H 0.2018 1.1227 0.6796 0.0455 1.0000 Uiso R
H42 H 0.4294 0.7265 0.5821 0.0343 1.0000 Uiso R
H43 H -0.0234 1.0909 0.5938 0.0338 1.0000 Uiso R
H44 H 0.4779 0.8967 0.6729 0.0432 1.0000 Uiso R
H45 H 0.6823 0.1938 0.9789 0.0536 1.0000 Uiso R
H46 H 0.6106 0.3800 0.9490 0.0524 1.0000 Uiso R
H47 H 0.0787 0.2647 1.1288 0.0445 1.0000 Uiso R
H48 H -0.0408 0.2241 1.0792 0.0467 1.0000 Uiso R
H49 H -0.0481 0.3999 1.0754 0.0462 1.0000 Uiso R
H50 H 0.2571 0.0702 0.8193 0.0469 1.0000 Uiso R
H51 H 0.8141 0.4227 0.8163 0.0437 1.0000 Uiso R
H52 H 0.6873 0.5961 0.7971 0.0440 1.0000 Uiso R
H53 H 0.9314 0.6623 0.5138 0.0433 1.0000 Uiso R
H54 H 0.8067 0.6248 0.4629 0.0432 1.0000 Uiso R
H55 H 0.7443 0.7738 0.5048 0.0434 1.0000 Uiso R
H56 H 0.5565 0.2227 0.5610 0.0468 1.0000 Uiso R
H57 H 0.6633 0.1019 0.6287 0.0472 1.0000 Uiso R
H58 H 0.4824 0.2198 0.6404 0.0464 1.0000 Uiso R
H59 H 0.1742 0.2551 0.7871 0.0460 1.0000 Uiso R
H60 H 0.6106 0.3084 1.0353 0.0527 1.0000 Uiso R
H61 H 0.8788 0.5635 0.7801 0.0443 1.0000 Uiso R
H62 H 0.0666 0.1514 0.8317 0.0474 1.0000 Uiso R

loop_
_atom_site_aniso_label
_atom_site_aniso_U_11
_atom_site_aniso_U_22
_atom_site_aniso_U_33
_atom_site_aniso_U_23
_atom_site_aniso_U_13
_atom_site_aniso_U_12
V1 0.01423(10) 0.01253(10) 0.01564(10) -0.00324(7) 0.00322(7) -0.00308(7)
Cl1 0.01981(15) 0.01512(14) 0.03266(17) -0.00840(12) -0.00254(12) -0.00308(11)
Cl2 0.03075(17) 0.01731(14) 0.01566(14) -0.00401(10) -0.00055(11) -0.00275(12)
N1 0.0235(5) 0.0147(5) 0.0210(5) 0.0013(4) 0.0085(4) 0.0008(4)
N2 0.0197(5) 0.0152(5) 0.0186(5) -0.0008(4) 0.0062(4) -0.0017(4)
N3 0.0112(4) 0.0137(4) 0.0242(5) -0.0037(4) 0.0076(4) 0.0001(4)
C1 0.0168(5) 0.0147(5) 0.0171(5) -0.0011(4) 0.0032(4) -0.0030(4)
C2 0.0462(10) 0.0148(6) 0.0381(9) 0.0049(6) 0.0230(8) 0.0077(6)
C3 0.0364(8) 0.0163(6) 0.0355(8) 0.0024(6) 0.0174(7) 0.0073(6)
C4 0.0212(6) 0.0156(5) 0.0170(5) 0.0007(4) 0.0063(4) -0.0019(4)
C5 0.0208(6) 0.0221(6) 0.0183(6) 0.0014(5) 0.0023(5) -0.0053(5)
C6 0.0240(6) 0.0238(6) 0.0148(5) -0.0002(5) 0.0021(5) -0.0067(5)
C7 0.0219(6) 0.0205(6) 0.0164(6) -0.0008(4) 0.0049(5) -0.0041(5)
C8 0.0217(6) 0.0223(6) 0.0215(6) -0.0039(5) 0.0040(5) -0.0066(5)
C9 0.0252(6) 0.0164(5) 0.0184(6) -0.0026(4) 0.0038(5) -0.0048(5)
C10 0.0244(7) 0.0491(10) 0.0290(8) -0.0024(7) 0.0019(6) -0.0157(7)
C11 0.0261(7) 0.0369(8) 0.0205(6) -0.0043(6) 0.0094(5) -0.0068(6)
C12 0.0396(9) 0.0288(7) 0.0238(7) -0.0116(6) 0.0038(6) -0.0118(6)
C13 0.0142(5) 0.0166(5) 0.0163(5) -0.0024(4) 0.0040(4) -0.0038(4)
C14 0.0145(5) 0.0226(6) 0.0187(6) -0.0056(5) 0.0007(4) -0.0050(4)
C15 0.0161(5) 0.0213(6) 0.0243(6) -0.0054(5) 0.0016(5) -0.0090(5)
C16 0.0153(5) 0.0200(6) 0.0204(6) -0.0016(5) 0.0035(4) -0.0062(4)
C17 0.0179(5) 0.0214(6) 0.0172(5) -0.0052(4) 0.0037(4) -0.0068(5)
C18 0.0156(5) 0.0178(5) 0.0195(6) -0.0059(4) 0.0047(4) -0.0064(4)
C19 0.0273(7) 0.0372(8) 0.0218(6) -0.0108(6) -0.0001(5) -0.0126(6)
C20 0.0308(7) 0.0273(7) 0.0258(7) 0.0013(5) 0.0067(6) -0.0136(6)
C21 0.0299(7) 0.0268(7) 0.0315(7) -0.0128(6) 0.0099(6) -0.0175(6)
C22 0.0365(8) 0.0425(9) 0.0244(7) 0.0051(6) -0.0028(6) -0.0279(7)
C23 0.0681(12) 0.0236(7) 0.0200(7) -0.0042(5) 0.0074(7) -0.0263(8)
C24 0.0345(8) 0.0208(6) 0.0196(6) 0.0043(5) 0.0044(5) -0.0016(6)
C25 0.0287(7) 0.0275(7) 0.0148(6) -0.0034(5) 0.0001(5) -0.0090(5)
C26 0.0228(7) 0.0340(8) 0.0220(6) -0.0015(6) 0.0072(5) -0.0082(6)

loop_
_atom_type_symbol
_atom_type_scat_dispersion_real
_atom_type_scat_dispersion_imag
_atom_type_scat_Cromer_Mann_a1
_atom_type_scat_Cromer_Mann_b1
_atom_type_scat_Cromer_Mann_a2
_atom_type_scat_Cromer_Mann_b2
_atom_type_scat_Cromer_Mann_a3
_atom_type_scat_Cromer_Mann_b3
_atom_type_scat_Cromer_Mann_a4
_atom_type_scat_Cromer_Mann_b4
_atom_type_scat_Cromer_Mann_c
_atom_type_scat_source
C 0.0033 0.0016 2.3100 20.8439 1.0200 10.2075 1.5886 0.5687 0.8650 51.6512 0.2156 'International Tables Vol C 4.2.6.8 and 6.1.1.4'
H 0.0000 0.0000 0.4930 10.5109 0.3229 26.1257 0.1402 3.1424 0.0408 57.7998 0.0030 'International Tables Vol C 4.2.6.8 and 6.1.1.4'
N 0.0061 0.0033 12.2126 0.0057 3.1322 9.8933 2.0125 28.9975 1.1663 0.5826 -11.5290 'International Tables Vol C 4.2.6.8 and 6.1.1.4'
Cl 0.1484 0.1585 11.4604 0.0104 7.1964 1.1662 6.2556 18.5194 1.6455 47.7784 -9.5574 'International Tables Vol C 4.2.6.8 and 6.1.1.4'
V 0.3005 0.5294 10.2971 6.8657 7.3511 0.4385 2.0703 26.8938 2.0571 102.4780 1.2199 'International Tables Vol C 4.2.6.8 and 6.1.1.4'
Ag -0.8971 1.1015 19.2808 0.6446 16.6885 7.4726 4.8045 24.6605 1.0463 99.8156 5.1790 'International Tables Vol C 4.2.6.8 and 6.1.1.4'

loop_
_geom_angle_atom_site_label_1
_geom_angle_atom_site_label_2
_geom_angle_atom_site_label_3
_geom_angle
_geom_angle_publ_flag
Cl1 V1 Cl2 95.87(4) yes
Cl1 V1 N3 103.33(5) yes
Cl2 V1 N3 103.99(5) yes
Cl1 V1 C22 113.01(6) yes
Cl2 V1 C22 85.56(5) yes
N3 V1 C22 141.31(7) yes
Cl1 V1 C23 143.97(5) yes
Cl2 V1 C23 96.39(6) yes
N3 V1 C23 106.31(8) yes
C22 V1 C23 35.00(7) yes
Cl1 V1 C24 125.88(5) yes
Cl2 V1 C24 131.84(5) yes
N3 V1 C24 89.85(8) yes
C22 V1 C24 58.44(7) yes
C23 V1 C24 35.84(7) yes
Cl1 V1 C25 91.72(6) yes
Cl2 V1 C25 142.46(4) yes
N3 V1 C25 109.89(7) yes
C22 V1 C25 57.83(6) yes
C23 V1 C25 59.15(6) yes
Cl1 V1 C26 86.18(5) yes
Cl2 V1 C26 108.63(5) yes
N3 V1 C26 144.86(6) yes
C22 V1 C26 33.59(6) yes
C23 V1 C26 57.79(7) yes
C24 V1 C25 35.71(6) yes
C24 V1 C26 58.54(6) yes
C25 V1 C26 35.25(6) yes
C1 N1 C2 108.59(12) yes
C1 N1 C4 125.10(12) yes
C2 N1 C4 126.30(12) yes
C1 N2 C3 108.71(12) yes
C1 N2 C13 124.52(11) yes
C3 N2 C13 126.77(12) yes
N2 C1 N1 108.65(12) yes
N2 C1 H33 125.7 no
N1 C1 H33 125.6 no
N1 C2 C3 107.27(13) yes
N1 C2 H39 123.1 no
C3 C2 H39 129.6 no
N2 C3 C2 106.78(13) yes
N2 C3 H38 124.2 no
C2 C3 H38 129.0 no
N1 C4 C5 118.40(13) yes
N1 C4 C9 118.56(13) yes
C5 C4 C9 123.04(13) yes
C4 C5 C6 117.57(13) yes
C4 C5 C10 121.43(13) yes
C6 C5 C10 120.99(14) yes
C5 C6 C7 121.67(13) yes
C5 C6 H40 119.4 no
C7 C6 H40 119.0 no
C6 C7 C8 118.40(13) yes
C6 C7 C11 121.18(14) yes
C8 C7 C11 120.41(14) yes
C7 C8 C9 122.21(14) yes
C7 C8 H36 119.6 no
C9 C8 H36 118.2 no
C4 C9 C8 117.08(13) yes
C4 C9 C12 121.24(13) yes
C8 C9 C12 121.67(14) yes
C5 C10 H45 109.8 no
C5 C10 H46 108.8 no
H45 C10 H46 107.7 no
C5 C10 H60 109.3 no
H45 C10 H60 109.8 no
H46 C10 H60 111.3 no
C7 C11 H47 112.5 no
C7 C11 H48 108.6 no
H47 C11 H48 107.2 no
C7 C11 H49 112.2 no
H47 C11 H49 108.8 no
H48 C11 H49 107.5 no
C9 C12 H50 111.2 no
C9 C12 H59 110.5 no
H50 C12 H59 107.7 no
C9 C12 H62 109.8 no
H50 C12 H62 108.3 no
H59 C12 H62 109.2 no
N2 C13 C14 118.59(12) yes
N2 C13 C18 118.69(12) yes
C14 C13 C18 122.69(12) yes
C13 C14 C15 117.44(12) yes
C13 C14 C19 123.32(13) yes
C15 C14 C19 119.24(13) yes
C14 C15 C16 121.93(12) yes
C14 C15 H34 119.1 no
C16 C15 H34 118.9 no
C15 C16 C17 118.71(12) yes
C15 C16 C20 120.15(13) yes
C17 C16 C20 121.14(13) yes
C16 C17 C18 121.74(12) yes
C16 C17 H35 119.1 no
C18 C17 H35 119.2 no
C13 C18 C17 117.49(12) yes
C13 C18 C21 121.86(12) yes
C17 C18 C21 120.64(12) yes
C14 C19 H51 110.5 no
C14 C19 H52 111.8 no
H51 C19 H52 106.9 no
C14 C19 H61 109.7 no
H51 C19 H61 107.8 no
H52 C19 H61 109.9 no
C16 C20 H53 109.4 no
C16 C20 H54 110.8 no
H53 C20 H54 108.3 no
C16 C20 H55 108.5 no
H53 C20 H55 109.0 no
H54 C20 H55 110.8 no
C18 C21 H56 108.2 no
C18 C21 H57 110.4 no
H56 C21 H57 108.5 no
C18 C21 H58 109.7 no
H56 C21 H58 109.8 no
H57 C21 H58 110.3 no
V1 C22 C23 69.32(9) yes
V1 C22 C26 72.98(9) yes
C23 C22 C26 108.53(15) yes
V1 C22 H44 119.4 no
C23 C22 H44 125.3 no
C26 C22 H44 126.0 no
C22 C23 V1 75.68(9) yes
C22 C23 C24 107.89(14) yes
V1 C23 C24 71.60(9) yes
C22 C23 H41 125.8 no
V1 C23 H41 122.6 no
C24 C23 H41 126.1 no
V1 C24 C23 72.56(9) yes
V1 C24 C25 71.97(9) yes
C23 C24 C25 107.06(15) yes
V1 C24 H43 121.0 no
C23 C24 H43 127.2 no
C25 C24 H43 125.8 no
V1 C25 C24 72.32(9) yes
V1 C25 C26 75.99(9) yes
C24 C25 C26 108.29(14) yes
V1 C25 H37 120.6 no
C24 C25 H37 126.2 no
C26 C25 H37 125.4 no
C25 C26 C22 108.10(15) yes
C25 C26 V1 68.77(9) yes
C22 C26 V1 73.43(9) yes
C25 C26 H42 125.6 no
C22 C26 H42 126.3 no
V1 C26 H42 121.4 no

loop_
_geom_bond_atom_site_label_1
_geom_bond_atom_site_label_2
_geom_bond_distance
_geom_bond_publ_flag
V1 Cl1 2.3375(7) yes
V1 Cl2 2.3557(9) yes
V1 N3 1.6198(11) yes
V1 C22 2.4004(17) yes
V1 C23 2.3177(16) yes
V1 C24 2.3051(17) yes
V1 C25 2.3006(15) yes
V1 C26 2.3947(16) yes
N1 C1 1.3345(17) yes
N1 C2 1.3892(19) yes
N1 C4 1.4477(17) yes
N2 C1 1.3397(17) yes
N2 C3 1.3898(19) yes
N2 C13 1.4489(17) yes
C1 H33 0.947 no
C2 C3 1.359(2) yes
C2 H39 0.913 no
C3 H38 0.927 no
C4 C5 1.395(2) yes
C4 C9 1.402(2) yes
C5 C6 1.4006(19) yes
C5 C10 1.513(2) yes
C6 C7 1.401(2) yes
C6 H40 0.958 no
C7 C8 1.397(2) yes
C7 C11 1.513(2) yes
C8 C9 1.3989(19) yes
C8 H36 0.951 no
C9 C12 1.508(2) yes
C10 H45 0.948 no
C10 H46 0.984 no
C10 H60 0.971 no
C11 H47 0.949 no
C11 H48 0.947 no
C11 H49 0.937 no
C12 H50 0.958 no
C12 H59 0.984 no
C12 H62 0.973 no
C13 C14 1.4040(18) yes
C13 C18 1.4015(18) yes
C14 C15 1.3974(19) yes
C14 C19 1.509(2) yes
C15 C16 1.3947(19) yes
C15 H34 0.941 no
C16 C17 1.3993(19) yes
C16 C20 1.512(2) yes
C17 C18 1.3991(18) yes
C17 H35 0.956 no
C18 C21 1.5113(19) yes
C19 H51 0.958 no
C19 H52 0.971 no
C19 H61 0.953 no
C20 H53 0.954 no
C20 H54 0.967 no
C20 H55 0.964 no
C21 H56 0.974 no
C21 H57 0.964 no
C21 H58 0.970 no
C22 C23 1.421(3) yes
C22 C26 1.385(2) yes
C22 H44 0.991 no
C23 C24 1.422(3) yes
C23 H41 0.967 no
C24 C25 1.412(2) yes
C24 H43 0.985 no
C25 C26 1.424(2) yes
C25 H37 0.984 no
C26 H42 0.994 no

loop_
_geom_hbond_atom_site_label_D
_geom_hbond_atom_site_label_H
_geom_hbond_atom_site_label_A
_geom_hbond_site_symmetry_A
_geom_hbond_angle_DHA
_geom_hbond_distance_DH
_geom_hbond_distance_HA
_geom_hbond_distance_DA
_geom_hbond_publ_flag
N2 H38 N3 1_645 156 2.06 2.17 4.131(2) yes
